data_4127846
loop_
_publ_author_name
'Guo, Lian-Dong'
'Hu, Jingping'
'Zhang, Yan'
'Tu, Wentong'
'Zhang, Yue'
'Pu, Fan'
'Xu, Jing'

_publ_section_title
;
 Enantioselective Total Synthesis of (-)-Caldaphnidine O via a Radical
 Cyclization Cascade.
;
_journal_issue 33
_journal_name_full 'Journal of the American Chemical Society'
_journal_page_first 13043
_journal_page_last 13048
_journal_paper_doi 10.1021/jacs.9b07558
_journal_volume 141
_journal_year 2019
_chemical_formula_moiety 'C32 H41 N O4 S'
_chemical_formula_sum 'C32 H41 N O4 S'
_chemical_formula_weight 535.72
_space_group_crystal_system triclinic
_space_group_IT_number 2
_space_group_name_Hall '-P 1'
_space_group_name_H-M_alt 'P -1'
_symmetry_space_group_name_Hall '-P 1'
_symmetry_space_group_name_H-M 'P -1'
_atom_sites_solution_hydrogens geom
_atom_sites_solution_primary dual
_audit_creation_date 2019-07-01
_audit_creation_method
;
Olex2 1.2
(compiled 2018.05.29 svn.r3508 for OlexSys, GUI svn.r5506)
;
_cell_angle_alpha 96.9130(10)
_cell_angle_beta 94.1940(10)
_cell_angle_gamma 99.1700(10)
_cell_formula_units_Z 2
_cell_length_a 9.5539(4)
_cell_length_b 12.1097(5)
_cell_length_c 12.2610(5)
_cell_measurement_reflns_used 9987
_cell_measurement_temperature 100
_cell_measurement_theta_max 28.39
_cell_measurement_theta_min 2.53
_cell_volume 1384.04(10)
_computing_cell_refinement 'SAINT V8.38A (?, 2016)'
_computing_data_reduction 'SAINT V8.38A (?, 2016)'
_computing_molecular_graphics 'Olex2 (Dolomanov et al., 2009)'
_computing_publication_material 'Olex2 (Dolomanov et al., 2009)'
_computing_structure_refinement 'XL (Sheldrick, 2008)'
_computing_structure_solution 'ShelXT (Sheldrick, 2015)'
_diffrn_ambient_temperature 100.0
_diffrn_detector 'Bruker PHOTO 100 area detector'
_diffrn_detector_area_resol_mean 7.9
_diffrn_detector_type 'CCD area detector'
_diffrn_measured_fraction_theta_full 0.999
_diffrn_measured_fraction_theta_max 0.999
_diffrn_measurement_device 'three-circle diffractometer'
_diffrn_measurement_device_type 'Bruker APEX-II CCD'
_diffrn_measurement_method '\f and \w scans'
_diffrn_radiation_monochromator 'mirror optics'
_diffrn_radiation_probe x-ray
_diffrn_radiation_type MoK\a
_diffrn_radiation_wavelength 0.71073
_diffrn_reflns_av_R_equivalents 0.0293
_diffrn_reflns_av_unetI/netI 0.0287
_diffrn_reflns_Laue_measured_fraction_full 0.999
_diffrn_reflns_Laue_measured_fraction_max 0.999
_diffrn_reflns_limit_h_max 12
_diffrn_reflns_limit_h_min -12
_diffrn_reflns_limit_k_max 16
_diffrn_reflns_limit_k_min -16
_diffrn_reflns_limit_l_max 16
_diffrn_reflns_limit_l_min -16
_diffrn_reflns_number 25611
_diffrn_reflns_point_group_measured_fraction_full 0.999
_diffrn_reflns_point_group_measured_fraction_max 0.999
_diffrn_reflns_theta_full 25.242
_diffrn_reflns_theta_max 28.389
_diffrn_reflns_theta_min 2.169
_diffrn_source 'microfocus sealed X-ray tube'
_diffrn_source_type 'Incoatec I\ms'
_diffrn_standards_number 0
_exptl_absorpt_coefficient_mu 0.155
_exptl_absorpt_correction_T_max 0.7457
_exptl_absorpt_correction_T_min 0.7219
_exptl_absorpt_correction_type multi-scan
_exptl_absorpt_process_details
'SADABS-2016/2 (Bruker,2016/2) was used for absorption correction. wR2(int) was 0.0578 before and 0.0414 after correction. The Ratio of minimum to maximum transmission is 0.9681. The \l/2 correction factor is Not present.'
_exptl_crystal_colour colourless
_exptl_crystal_colour_primary colourless
_exptl_crystal_density_diffrn 1.285
_exptl_crystal_description block
_exptl_crystal_F_000 576
_exptl_crystal_size_max 0.42
_exptl_crystal_size_mid 0.38
_exptl_crystal_size_min 0.36
_refine_diff_density_max 0.359
_refine_diff_density_min -0.391
_refine_diff_density_rms 0.048
_refine_ls_extinction_coef 0.0137(16)
_refine_ls_extinction_expression Fc^*^=kFc[1+0.001xFc^2^\l^3^/sin(2\q)]^-1/4^
_refine_ls_extinction_method 'SHELXL-2016/6 (Sheldrick 2016)'
_refine_ls_goodness_of_fit_ref 1.028
_refine_ls_hydrogen_treatment constr
_refine_ls_matrix_type full
_refine_ls_number_parameters 347
_refine_ls_number_reflns 6920
_refine_ls_number_restraints 0
_refine_ls_restrained_S_all 1.028
_refine_ls_R_factor_all 0.0477
_refine_ls_R_factor_gt 0.0375
_refine_ls_shift/su_max 0.001
_refine_ls_shift/su_mean 0.000
_refine_ls_structure_factor_coef Fsqd
_refine_ls_weighting_details 'w=1/[\s^2^(Fo^2^)+(0.0434P)^2^+0.6736P] where P=(Fo^2^+2Fc^2^)/3'
_refine_ls_weighting_scheme calc
_refine_ls_wR_factor_gt 0.0918
_refine_ls_wR_factor_ref 0.0982
_reflns_Friedel_coverage 0.000
_reflns_number_gt 5866
_reflns_number_total 6920
_reflns_threshold_expression 'I > 2\s(I)'
_cod_data_source_file ja9b07558_si_002.cif
_cod_data_source_block cxy0819_0m
_cod_database_code 4127846
_shelx_shelxl_version_number 2016/6
_shelx_space_group_comment
;
The symmetry employed for this shelxl refinement is uniquely defined
by the following loop, which should always be used as a source of
symmetry information in preference to the above space-group names.
They are only intended as comments.
;
_olex2_refinement_description
;
1. Fixed Uiso
 At 1.2 times of:
  All C(H) groups, All C(H,H) groups
 At 1.5 times of:
  All C(H,H,H) groups, All O(H) groups
2.a Ternary CH refined with riding coordinates:
 C6(H6), C21(H21), C25(H25)
2.b Secondary CH2 refined with riding coordinates:
 C8(H8A,H8B), C9(H9A,H9B), C10(H10A,H10B), C18(H18A,H18B), C22(H22A,H22B),
 C23(H23A,H23B), C24(H24A,H24B), C27(H27A,H27B), C28(H28A,H28B), C29(H29A,H29B)
2.c Aromatic/amide H refined with riding coordinates:
 C3(H3), C4(H4A), C12(H12), C13(H13), C14(H14), C15(H15), C16(H16), C19(H19),
 C20(H20), C31(H31), C32(H32)
2.d Idealised Me refined as rotating group:
 C1(H1A,H1B,H1C), C30(H30A,H30B,H30C)
2.e Idealised tetrahedral OH refined as rotating group:
 O4(H4)
;
_olex2_submission_special_instructions 'No special instructions were received'

loop_
_space_group_symop_operation_xyz
'x, y, z'
'-x, -y, -z'

loop_
_atom_site_label
_atom_site_type_symbol
_atom_site_fract_x
_atom_site_fract_y
_atom_site_fract_z
_atom_site_U_iso_or_equiv
_atom_site_adp_type
_atom_site_occupancy
_atom_site_site_symmetry_order
_atom_site_calc_flag
_atom_site_refinement_flags_posn
S1 S -1.01518(3) -0.76862(3) -0.50644(2) 0.01751(9) Uani 1 1 d .
O1 O -0.65608(10) -0.36053(7) -0.74193(8) 0.0224(2) Uani 1 1 d .
O2 O -1.08145(10) -0.88300(8) -0.50370(8) 0.0250(2) Uani 1 1 d .
O3 O -1.10159(9) -0.68826(8) -0.53743(8) 0.0225(2) Uani 1 1 d .
O4 O -1.03554(9) -0.65844(7) -0.76372(7) 0.01715(18) Uani 1 1 d .
H4 H -1.054416 -0.697143 -0.712585 0.026 Uiso 1 1 calc GR
N1 N -0.89670(11) -0.77274(8) -0.59693(8) 0.0155(2) Uani 1 1 d .
C1 C -0.62278(15) -0.57787(14) -0.09885(11) 0.0280(3) Uani 1 1 d .
H1A H -0.644828 -0.506432 -0.063660 0.042 Uiso 1 1 calc GR
H1B H -0.529175 -0.564306 -0.127239 0.042 Uiso 1 1 calc GR
H1C H -0.621716 -0.630959 -0.044573 0.042 Uiso 1 1 calc GR
C2 C -0.73429(13) -0.62686(12) -0.19263(10) 0.0201(3) Uani 1 1 d .
C3 C -0.76055(14) -0.74247(12) -0.22860(11) 0.0213(3) Uani 1 1 d .
H3 H -0.713723 -0.791211 -0.189248 0.026 Uiso 1 1 calc R
C4 C -0.85354(13) -0.78742(11) -0.32055(10) 0.0192(2) Uani 1 1 d .
H4A H -0.870733 -0.866363 -0.344489 0.023 Uiso 1 1 calc R
C5 C -0.92177(13) -0.71518(11) -0.37767(10) 0.0163(2) Uani 1 1 d .
C6 C -0.81385(13) -0.66273(10) -0.61723(10) 0.0149(2) Uani 1 1 d .
H6 H -0.874954 -0.603306 -0.605752 0.018 Uiso 1 1 calc R
C7 C -0.77883(12) -0.67442(10) -0.73994(10) 0.0143(2) Uani 1 1 d .
C8 C -0.69098(13) -0.55937(10) -0.75807(11) 0.0177(2) Uani 1 1 d .
H8A H -0.592935 -0.553904 -0.723134 0.021 Uiso 1 1 calc R
H8B H -0.684789 -0.559133 -0.838294 0.021 Uiso 1 1 calc R
C9 C -0.74910(14) -0.45487(10) -0.71327(11) 0.0202(3) Uani 1 1 d .
H9A H -0.847305 -0.457559 -0.746690 0.024 Uiso 1 1 calc R
H9B H -0.750413 -0.449653 -0.632159 0.024 Uiso 1 1 calc R
C10 C -0.69735(15) -0.25704(11) -0.69993(13) 0.0251(3) Uani 1 1 d .
H10A H -0.705635 -0.253983 -0.619649 0.030 Uiso 1 1 calc R
H10B H -0.790947 -0.250743 -0.736732 0.030 Uiso 1 1 calc R
C11 C -0.58602(13) -0.16213(10) -0.72172(11) 0.0167(2) Uani 1 1 d .
C12 C -0.49679(14) -0.09677(11) -0.63545(11) 0.0220(3) Uani 1 1 d .
H12 H -0.507222 -0.111606 -0.561874 0.026 Uiso 1 1 calc R
C13 C -0.39244(15) -0.00991(12) -0.65556(14) 0.0305(3) Uani 1 1 d .
H13 H -0.331760 0.034390 -0.595954 0.037 Uiso 1 1 calc R
C14 C -0.37701(15) 0.01192(12) -0.76175(16) 0.0350(4) Uani 1 1 d .
H14 H -0.306358 0.071972 -0.775501 0.042 Uiso 1 1 calc R
C15 C -0.80862(14) -0.55691(11) -0.24792(10) 0.0204(3) Uani 1 1 d .
H15 H -0.795438 -0.478551 -0.221634 0.024 Uiso 1 1 calc R
C16 C -0.90170(13) -0.60033(11) -0.34095(10) 0.0189(3) Uani 1 1 d .
H16 H -0.951021 -0.552054 -0.378978 0.023 Uiso 1 1 calc R
C17 C -0.68065(13) -0.76805(10) -0.74903(10) 0.0165(2) Uani 1 1 d .
C18 C -0.54165(13) -0.72664(11) -0.66909(11) 0.0208(3) Uani 1 1 d .
H18A H -0.499962 -0.793538 -0.653541 0.025 Uiso 1 1 calc R
H18B H -0.472275 -0.679662 -0.707867 0.025 Uiso 1 1 calc R
C19 C -0.55895(14) -0.66036(11) -0.56162(11) 0.0224(3) Uani 1 1 d .
H19 H -0.479222 -0.640265 -0.507882 0.027 Uiso 1 1 calc R
C20 C -0.68023(13) -0.62852(11) -0.53810(10) 0.0195(3) Uani 1 1 d .
H20 H -0.683921 -0.583058 -0.469936 0.023 Uiso 1 1 calc R
C21 C -0.75295(13) -0.88161(10) -0.71193(11) 0.0184(2) Uani 1 1 d .
H21 H -0.673610 -0.925021 -0.700444 0.022 Uiso 1 1 calc R
C22 C -0.81099(14) -0.86399(10) -0.59881(11) 0.0189(2) Uani 1 1 d .
H22A H -0.870677 -0.934687 -0.585002 0.023 Uiso 1 1 calc R
H22B H -0.731011 -0.843760 -0.540066 0.023 Uiso 1 1 calc R
C23 C -0.86471(14) -0.96129(11) -0.79340(12) 0.0228(3) Uani 1 1 d .
H23A H -0.821367 -0.977370 -0.863236 0.027 Uiso 1 1 calc R
H23B H -0.887159 -1.033574 -0.763106 0.027 Uiso 1 1 calc R
C24 C -1.00455(14) -0.92002(11) -0.82052(12) 0.0234(3) Uani 1 1 d .
H24A H -1.072576 -0.981906 -0.865413 0.028 Uiso 1 1 calc R
H24B H -1.046605 -0.898719 -0.751224 0.028 Uiso 1 1 calc R
C25 C -0.98111(14) -0.81920(11) -0.88344(11) 0.0217(3) Uani 1 1 d .
H25 H -0.909718 -0.835341 -0.936297 0.026 Uiso 1 1 calc R
C26 C -0.92358(13) -0.69859(10) -0.82129(10) 0.0158(2) Uani 1 1 d .
C27 C -0.92294(15) -0.63357(12) -0.92252(11) 0.0229(3) Uani 1 1 d .
H27A H -0.917404 -0.551706 -0.899211 0.027 Uiso 1 1 calc R
H27B H -0.841182 -0.645197 -0.965144 0.027 Uiso 1 1 calc R
C28 C -1.06519(16) -0.68368(13) -0.99187(12) 0.0295(3) Uani 1 1 d .
H28A H -1.137219 -0.634506 -0.978100 0.035 Uiso 1 1 calc R
H28B H -1.051908 -0.692204 -1.071589 0.035 Uiso 1 1 calc R
C29 C -1.11185(16) -0.79963(12) -0.95411(12) 0.0288(3) Uani 1 1 d .
H29A H -1.194640 -0.798618 -0.910156 0.035 Uiso 1 1 calc R
H29B H -1.137469 -0.859321 -1.018288 0.035 Uiso 1 1 calc R
C30 C -0.62657(15) -0.78925(11) -0.86360(11) 0.0227(3) Uani 1 1 d .
H30A H -0.564144 -0.846072 -0.863129 0.034 Uiso 1 1 calc GR
H30B H -0.573301 -0.718736 -0.881620 0.034 Uiso 1 1 calc GR
H30C H -0.707827 -0.816463 -0.919025 0.034 Uiso 1 1 calc GR
C31 C -0.56887(14) -0.14028(12) -0.82903(11) 0.0230(3) Uani 1 1 d .
H31 H -0.628806 -0.184791 -0.888921 0.028 Uiso 1 1 calc R
C32 C -0.46418(17) -0.05340(13) -0.84878(13) 0.0319(3) Uani 1 1 d .
H32 H -0.452362 -0.038752 -0.922242 0.038 Uiso 1 1 calc R

loop_
_atom_site_aniso_label
_atom_site_aniso_U_11
_atom_site_aniso_U_22
_atom_site_aniso_U_33
_atom_site_aniso_U_23
_atom_site_aniso_U_13
_atom_site_aniso_U_12
S1 0.01309(15) 0.02102(16) 0.01822(15) 0.00572(11) 0.00080(10) 0.00030(11)
O1 0.0206(5) 0.0103(4) 0.0370(5) 0.0033(4) 0.0121(4) 0.0011(3)
O2 0.0206(5) 0.0257(5) 0.0263(5) 0.0071(4) 0.0018(4) -0.0063(4)
O3 0.0147(4) 0.0327(5) 0.0227(5) 0.0098(4) 0.0016(3) 0.0070(4)
O4 0.0173(4) 0.0172(4) 0.0184(4) 0.0033(3) 0.0029(3) 0.0059(3)
N1 0.0152(5) 0.0134(5) 0.0173(5) 0.0029(4) 0.0016(4) 0.0004(4)
C1 0.0228(7) 0.0418(8) 0.0178(6) 0.0019(6) 0.0016(5) 0.0028(6)
C2 0.0164(6) 0.0294(7) 0.0155(6) 0.0034(5) 0.0048(4) 0.0050(5)
C3 0.0199(6) 0.0268(7) 0.0207(6) 0.0090(5) 0.0023(5) 0.0096(5)
C4 0.0199(6) 0.0181(6) 0.0216(6) 0.0065(5) 0.0040(5) 0.0052(5)
C5 0.0141(5) 0.0206(6) 0.0154(5) 0.0051(4) 0.0025(4) 0.0037(5)
C6 0.0144(5) 0.0124(5) 0.0170(5) 0.0010(4) 0.0015(4) -0.0001(4)
C7 0.0150(5) 0.0114(5) 0.0165(5) 0.0008(4) 0.0017(4) 0.0025(4)
C8 0.0170(6) 0.0135(6) 0.0232(6) 0.0033(5) 0.0061(5) 0.0022(5)
C9 0.0189(6) 0.0130(6) 0.0287(7) 0.0033(5) 0.0074(5) 0.0001(5)
C10 0.0209(6) 0.0129(6) 0.0422(8) 0.0018(5) 0.0115(6) 0.0029(5)
C11 0.0139(6) 0.0115(5) 0.0257(6) 0.0030(4) 0.0024(5) 0.0042(4)
C12 0.0223(6) 0.0190(6) 0.0247(6) 0.0012(5) -0.0018(5) 0.0073(5)
C13 0.0167(6) 0.0182(7) 0.0529(10) -0.0044(6) -0.0065(6) 0.0034(5)
C14 0.0188(7) 0.0183(7) 0.0727(12) 0.0165(7) 0.0148(7) 0.0056(5)
C15 0.0220(6) 0.0204(6) 0.0195(6) 0.0003(5) 0.0062(5) 0.0059(5)
C16 0.0183(6) 0.0216(6) 0.0198(6) 0.0057(5) 0.0042(5) 0.0092(5)
C17 0.0161(6) 0.0136(5) 0.0204(6) 0.0018(4) 0.0029(4) 0.0041(4)
C18 0.0144(6) 0.0204(6) 0.0281(7) 0.0046(5) 0.0023(5) 0.0035(5)
C19 0.0171(6) 0.0225(6) 0.0253(7) 0.0035(5) -0.0030(5) -0.0015(5)
C20 0.0188(6) 0.0183(6) 0.0184(6) 0.0000(5) -0.0006(5) -0.0030(5)
C21 0.0188(6) 0.0129(6) 0.0244(6) 0.0026(5) 0.0024(5) 0.0049(5)
C22 0.0190(6) 0.0148(6) 0.0236(6) 0.0064(5) 0.0009(5) 0.0029(5)
C23 0.0256(7) 0.0122(6) 0.0295(7) -0.0020(5) 0.0012(5) 0.0038(5)
C24 0.0225(7) 0.0147(6) 0.0294(7) -0.0043(5) -0.0036(5) 0.0003(5)
C25 0.0229(6) 0.0195(6) 0.0207(6) -0.0046(5) -0.0038(5) 0.0052(5)
C26 0.0160(6) 0.0156(6) 0.0159(5) 0.0006(4) 0.0014(4) 0.0046(4)
C27 0.0265(7) 0.0259(7) 0.0184(6) 0.0063(5) 0.0029(5) 0.0081(5)
C28 0.0310(8) 0.0389(8) 0.0198(6) 0.0051(6) -0.0027(5) 0.0107(6)
C29 0.0300(7) 0.0282(7) 0.0248(7) -0.0051(5) -0.0098(6) 0.0064(6)
C30 0.0250(7) 0.0210(6) 0.0252(7) 0.0031(5) 0.0083(5) 0.0103(5)
C31 0.0224(6) 0.0248(7) 0.0236(6) 0.0048(5) -0.0016(5) 0.0108(5)
C32 0.0343(8) 0.0330(8) 0.0396(8) 0.0225(7) 0.0179(7) 0.0200(7)

loop_
_atom_type_symbol
_atom_type_description
_atom_type_scat_dispersion_real
_atom_type_scat_dispersion_imag
_atom_type_scat_source
C C 0.0033 0.0016 'International Tables Vol C Tables 4.2.6.8 and 6.1.1.4'
H H 0.0000 0.0000 'International Tables Vol C Tables 4.2.6.8 and 6.1.1.4'
N N 0.0061 0.0033 'International Tables Vol C Tables 4.2.6.8 and 6.1.1.4'
O O 0.0106 0.0060 'International Tables Vol C Tables 4.2.6.8 and 6.1.1.4'
S S 0.1246 0.1234 'International Tables Vol C Tables 4.2.6.8 and 6.1.1.4'

loop_
_geom_angle_atom_site_label_1
_geom_angle_atom_site_label_2
_geom_angle_atom_site_label_3
_geom_angle
O2 S1 O3 119.14(6)
O2 S1 N1 106.74(6)
O2 S1 C5 108.91(6)
O3 S1 N1 105.98(5)
O3 S1 C5 108.38(6)
N1 S1 C5 107.07(5)
C10 O1 C9 111.18(9)
C26 O4 H4 109.5
C6 N1 S1 117.44(8)
C22 N1 S1 117.87(8)
C22 N1 C6 113.11(9)
H1A C1 H1B 109.5
H1A C1 H1C 109.5
H1B C1 H1C 109.5
C2 C1 H1A 109.5
C2 C1 H1B 109.5
C2 C1 H1C 109.5
C3 C2 C1 120.47(12)
C3 C2 C15 118.90(12)
C15 C2 C1 120.58(13)
C2 C3 H3 119.5
C4 C3 C2 121.10(12)
C4 C3 H3 119.5
C3 C4 H4A 120.5
C3 C4 C5 119.00(12)
C5 C4 H4A 120.5
C4 C5 S1 118.59(10)
C16 C5 S1 119.93(9)
C16 C5 C4 120.97(12)
N1 C6 H6 108.5
N1 C6 C7 108.18(9)
N1 C6 C20 111.26(10)
C7 C6 H6 108.5
C20 C6 H6 108.5
C20 C6 C7 111.76(10)
C6 C7 C17 104.61(9)
C6 C7 C26 110.18(9)
C8 C7 C6 106.98(9)
C8 C7 C17 109.29(9)
C8 C7 C26 108.67(9)
C17 C7 C26 116.67(9)
C7 C8 H8A 108.3
C7 C8 H8B 108.3
H8A C8 H8B 107.4
C9 C8 C7 115.73(10)
C9 C8 H8A 108.3
C9 C8 H8B 108.3
O1 C9 C8 106.30(10)
O1 C9 H9A 110.5
O1 C9 H9B 110.5
C8 C9 H9A 110.5
C8 C9 H9B 110.5
H9A C9 H9B 108.7
O1 C10 H10A 110.1
O1 C10 H10B 110.1
O1 C10 C11 108.15(10)
H10A C10 H10B 108.4
C11 C10 H10A 110.1
C11 C10 H10B 110.1
C12 C11 C10 120.54(12)
C12 C11 C31 119.14(12)
C31 C11 C10 120.30(12)
C11 C12 H12 119.7
C11 C12 C13 120.64(13)
C13 C12 H12 119.7
C12 C13 H13 120.1
C14 C13 C12 119.90(14)
C14 C13 H13 120.1
C13 C14 H14 119.9
C13 C14 C32 120.11(13)
C32 C14 H14 119.9
C2 C15 H15 119.6
C16 C15 C2 120.79(12)
C16 C15 H15 119.6
C5 C16 C15 119.13(11)
C5 C16 H16 120.4
C15 C16 H16 120.4
C18 C17 C7 109.25(10)
C18 C17 C21 105.90(10)
C21 C17 C7 112.43(10)
C30 C17 C7 113.48(10)
C30 C17 C18 104.22(10)
C30 C17 C21 110.95(10)
C17 C18 H18A 108.3
C17 C18 H18B 108.3
H18A C18 H18B 107.4
C19 C18 C17 116.07(10)
C19 C18 H18A 108.3
C19 C18 H18B 108.3
C18 C19 H19 118.6
C20 C19 C18 122.78(12)
C20 C19 H19 118.6
C6 C20 H20 119.2
C19 C20 C6 121.55(12)
C19 C20 H20 119.2
C17 C21 H21 105.0
C22 C21 C17 112.66(10)
C22 C21 H21 105.0
C23 C21 C17 118.30(11)
C23 C21 H21 105.0
C23 C21 C22 109.70(11)
N1 C22 C21 109.24(10)
N1 C22 H22A 109.8
N1 C22 H22B 109.8
C21 C22 H22A 109.8
C21 C22 H22B 109.8
H22A C22 H22B 108.3
C21 C23 H23A 108.1
C21 C23 H23B 108.1
H23A C23 H23B 107.3
C24 C23 C21 116.73(10)
C24 C23 H23A 108.1
C24 C23 H23B 108.1
C23 C24 H24A 109.4
C23 C24 H24B 109.4
H24A C24 H24B 108.0
C25 C24 C23 111.12(11)
C25 C24 H24A 109.4
C25 C24 H24B 109.4
C24 C25 H25 105.9
C24 C25 C26 120.53(11)
C24 C25 C29 115.61(12)
C26 C25 H25 105.9
C29 C25 H25 105.9
C29 C25 C26 101.96(10)
O4 C26 C7 109.32(9)
O4 C26 C25 108.95(10)
O4 C26 C27 101.85(9)
C25 C26 C7 120.68(10)
C27 C26 C7 116.16(10)
C27 C26 C25 97.93(10)
C26 C27 H27A 110.8
C26 C27 H27B 110.8
H27A C27 H27B 108.9
C28 C27 C26 104.73(11)
C28 C27 H27A 110.8
C28 C27 H27B 110.8
C27 C28 H28A 110.7
C27 C28 H28B 110.7
H28A C28 H28B 108.8
C29 C28 C27 105.25(11)
C29 C28 H28A 110.7
C29 C28 H28B 110.7
C25 C29 C28 104.35(12)
C25 C29 H29A 110.9
C25 C29 H29B 110.9
C28 C29 H29A 110.9
C28 C29 H29B 110.9
H29A C29 H29B 108.9
C17 C30 H30A 109.5
C17 C30 H30B 109.5
C17 C30 H30C 109.5
H30A C30 H30B 109.5
H30A C30 H30C 109.5
H30B C30 H30C 109.5
C11 C31 H31 120.0
C32 C31 C11 120.02(13)
C32 C31 H31 120.0
C14 C32 C31 120.18(14)
C14 C32 H32 119.9
C31 C32 H32 119.9

loop_
_geom_bond_atom_site_label_1
_geom_bond_atom_site_label_2
_geom_bond_distance
S1 O2 1.4337(10)
S1 O3 1.4395(9)
S1 N1 1.6441(10)
S1 C5 1.7527(12)
O1 C9 1.4272(14)
O1 C10 1.4223(15)
O4 H4 0.8400
O4 C26 1.4397(14)
N1 C6 1.4952(15)
N1 C22 1.4755(16)
C1 H1A 0.9800
C1 H1B 0.9800
C1 H1C 0.9800
C1 C2 1.5047(18)
C2 C3 1.3931(19)
C2 C15 1.3932(18)
C3 H3 0.9500
C3 C4 1.3813(18)
C4 H4A 0.9500
C4 C5 1.3939(17)
C5 C16 1.3876(18)
C6 H6 1.0000
C6 C7 1.5598(16)
C6 C20 1.5153(17)
C7 C8 1.5569(16)
C7 C17 1.5817(16)
C7 C26 1.6100(17)
C8 H8A 0.9900
C8 H8B 0.9900
C8 C9 1.5208(17)
C9 H9A 0.9900
C9 H9B 0.9900
C10 H10A 0.9900
C10 H10B 0.9900
C10 C11 1.4998(17)
C11 C12 1.3870(18)
C11 C31 1.3890(18)
C12 H12 0.9500
C12 C13 1.388(2)
C13 H13 0.9500
C13 C14 1.373(2)
C14 H14 0.9500
C14 C32 1.384(2)
C15 H15 0.9500
C15 C16 1.3880(18)
C16 H16 0.9500
C17 C18 1.5668(17)
C17 C21 1.5713(17)
C17 C30 1.5387(17)
C18 H18A 0.9900
C18 H18B 0.9900
C18 C19 1.4924(19)
C19 H19 0.9500
C19 C20 1.3187(19)
C20 H20 0.9500
C21 H21 1.0000
C21 C22 1.5348(18)
C21 C23 1.5338(18)
C22 H22A 0.9900
C22 H22B 0.9900
C23 H23A 0.9900
C23 H23B 0.9900
C23 C24 1.5275(19)
C24 H24A 0.9900
C24 H24B 0.9900
C24 C25 1.5168(19)
C25 H25 1.0000
C25 C26 1.5591(17)
C25 C29 1.5338(19)
C26 C27 1.5478(17)
C27 H27A 0.9900
C27 H27B 0.9900
C27 C28 1.543(2)
C28 H28A 0.9900
C28 H28B 0.9900
C28 C29 1.540(2)
C29 H29A 0.9900
C29 H29B 0.9900
C30 H30A 0.9800
C30 H30B 0.9800
C30 H30C 0.9800
C31 H31 0.9500
C31 C32 1.388(2)
C32 H32 0.9500

loop_
_geom_torsion_atom_site_label_1
_geom_torsion_atom_site_label_2
_geom_torsion_atom_site_label_3
_geom_torsion_atom_site_label_4
_geom_torsion
S1 N1 C6 C7 -148.22(8)
S1 N1 C6 C20 88.65(11)
S1 N1 C22 C21 158.12(8)
S1 C5 C16 C15 -169.63(9)
O1 C10 C11 C12 -110.20(14)
O1 C10 C11 C31 68.31(16)
O2 S1 N1 C6 178.78(8)
O2 S1 N1 C22 -40.43(10)
O2 S1 C5 C4 36.22(11)
O2 S1 C5 C16 -151.88(10)
O3 S1 N1 C6 50.83(10)
O3 S1 N1 C22 -168.38(9)
O3 S1 C5 C4 167.22(9)
O3 S1 C5 C16 -20.88(12)
O4 C26 C27 C28 -68.19(12)
N1 S1 C5 C4 -78.86(11)
N1 S1 C5 C16 93.04(11)
N1 C6 C7 C8 -179.25(9)
N1 C6 C7 C17 -63.36(11)
N1 C6 C7 C26 62.80(12)
N1 C6 C20 C19 89.13(14)
C1 C2 C3 C4 -174.31(12)
C1 C2 C15 C16 173.85(12)
C2 C3 C4 C5 -0.04(19)
C2 C15 C16 C5 0.96(19)
C3 C2 C15 C16 -3.45(19)
C3 C4 C5 S1 169.28(10)
C3 C4 C5 C16 -2.53(19)
C4 C5 C16 C15 2.08(18)
C5 S1 N1 C6 -64.70(10)
C5 S1 N1 C22 76.09(10)
C6 N1 C22 C21 -59.47(13)
C6 C7 C8 C9 -46.45(14)
C6 C7 C17 C18 -61.31(12)
C6 C7 C17 C21 55.95(12)
C6 C7 C17 C30 -177.11(10)
C6 C7 C26 O4 23.08(12)
C6 C7 C26 C25 -104.38(12)
C6 C7 C26 C27 137.58(11)
C7 C6 C20 C19 -31.92(16)
C7 C8 C9 O1 -178.08(10)
C7 C17 C18 C19 36.70(14)
C7 C17 C21 C22 -50.65(13)
C7 C17 C21 C23 79.11(13)
C7 C26 C27 C28 173.15(10)
C8 C7 C17 C18 52.96(12)
C8 C7 C17 C21 170.22(10)
C8 C7 C17 C30 -62.85(13)
C8 C7 C26 O4 -93.82(11)
C8 C7 C26 C25 138.72(11)
C8 C7 C26 C27 20.68(14)
C9 O1 C10 C11 173.58(11)
C10 O1 C9 C8 -177.66(11)
C10 C11 C12 C13 179.11(12)
C10 C11 C31 C32 -179.02(12)
C11 C12 C13 C14 0.0(2)
C11 C31 C32 C14 -0.2(2)
C12 C11 C31 C32 -0.48(19)
C12 C13 C14 C32 -0.8(2)
C13 C14 C32 C31 0.9(2)
C15 C2 C3 C4 2.99(19)
C17 C7 C8 C9 -159.18(11)
C17 C7 C26 O4 142.12(10)
C17 C7 C26 C25 14.66(16)
C17 C7 C26 C27 -103.38(12)
C17 C18 C19 C20 -6.25(19)
C17 C21 C22 N1 49.05(13)
C17 C21 C23 C24 -67.57(16)
C18 C17 C21 C22 68.59(12)
C18 C17 C21 C23 -161.65(11)
C18 C19 C20 C6 3.3(2)
C20 C6 C7 C8 -56.42(12)
C20 C6 C7 C17 59.47(12)
C20 C6 C7 C26 -174.38(10)
C21 C17 C18 C19 -84.60(13)
C21 C23 C24 C25 66.64(15)
C22 N1 C6 C7 69.19(12)
C22 N1 C6 C20 -53.94(13)
C22 C21 C23 C24 63.54(15)
C23 C21 C22 N1 -84.99(12)
C23 C24 C25 C26 -80.19(15)
C23 C24 C25 C29 156.48(11)
C24 C25 C26 O4 -73.99(14)
C24 C25 C26 C7 53.63(17)
C24 C25 C26 C27 -179.48(12)
C24 C25 C29 C28 170.95(11)
C25 C26 C27 C28 43.17(12)
C26 C7 C8 C9 72.48(13)
C26 C7 C17 C18 176.70(10)
C26 C7 C17 C21 -66.04(13)
C26 C7 C17 C30 60.89(14)
C26 C25 C29 C28 38.30(13)
C26 C27 C28 C29 -20.77(14)
C27 C28 C29 C25 -10.93(15)
C29 C25 C26 O4 55.65(13)
C29 C25 C26 C7 -176.73(11)
C29 C25 C26 C27 -49.84(12)
C30 C17 C18 C19 158.29(11)
C30 C17 C21 C22 -178.93(10)
C30 C17 C21 C23 -49.17(14)
C31 C11 C12 C13 0.58(19)
